data_7062069
loop_
_publ_author_name
'Yan, Han'
'Che, Zi-Wei'
'Sun, Wen-Bin'

_publ_section_title
;
 Multifunctional LnIII complexes with SMM, luminescence and MCE properties
 constructed using selected phosphine oxide and diketonate
;
_journal_issue 1
_journal_name_full 'New Journal of Chemistry'
_journal_page_first 140
_journal_page_last 146
_journal_paper_doi 10.1039/D2NJ03544H
_journal_volume 47
_journal_year 2023
_chemical_formula_moiety 'C56 H70 Gd2 O16 P2'
_chemical_formula_sum 'C56 H70 Gd2 O16 P2'
_chemical_formula_weight 1375.56
_space_group_crystal_system triclinic
_space_group_IT_number 2
_space_group_name_Hall '-P 1'
_space_group_name_H-M_alt 'P -1'
_atom_sites_solution_hydrogens geom
_atom_sites_solution_primary iterative
_audit_creation_date 2022-08-21
_audit_creation_method
;
Olex2 1.5
(compiled 2022.04.07 svn.rca3783a0 for OlexSys, GUI svn.r6498)
;
_audit_update_record
;
2022-10-12 deposited with the CCDC.	2022-11-15 downloaded from the CCDC.
;
_cell_angle_alpha 116.703(6)
_cell_angle_beta 94.714(4)
_cell_angle_gamma 90.564(4)
_cell_formula_units_Z 1
_cell_length_a 11.0947(6)
_cell_length_b 12.2688(7)
_cell_length_c 12.3032(7)
_cell_measurement_reflns_used 4811
_cell_measurement_temperature 298
_cell_measurement_theta_max 28.0610
_cell_measurement_theta_min 3.6670
_cell_volume 1488.97(17)
_computing_cell_refinement 'CrysAlisPro 1.171.41.119a (Rigaku OD, 2021)'
_computing_data_collection 'CrysAlisPro 1.171.41.119a (Rigaku OD, 2021)'
_computing_data_reduction 'CrysAlisPro 1.171.41.119a (Rigaku OD, 2021)'
_computing_molecular_graphics 'Olex2 1.5 (Dolomanov et al., 2009)'
_computing_publication_material 'Olex2 1.5 (Dolomanov et al., 2009)'
_computing_structure_refinement 'SHELXL 2018/3 (Sheldrick, 2015)'
_computing_structure_solution 'olex2.solve 1.5 (Bourhis et al., 2015)'
_diffrn_ambient_temperature 298.00
_diffrn_detector 'CCD plate'
_diffrn_detector_area_resol_mean 16.1954
_diffrn_detector_type Eos
_diffrn_measured_fraction_theta_full 0.989
_diffrn_measured_fraction_theta_max 0.989
_diffrn_measurement_details
;
List of Runs (angles in degrees, time in seconds):

  # Type    Start    End  Width  t~exp~   \w     \q     \k     \f   Frames
#--------------------------------------------------------------------------
  1  \w     -1.00  86.00   1.00   18.50    --   16.76  38.00-150.00   87
  2  \w    -10.00  37.00   1.00   18.50    --   16.76  77.00 -60.00   47
  3  \w     -7.00  39.00   1.00   18.50    --   16.76  77.00  60.00   46
  4  \w     39.00  88.00   1.00   18.50    --   16.76 178.00  60.00   49
  5  \w    -55.00  39.00   1.00   18.50    --   16.76 -19.00  30.00   94
;
_diffrn_measurement_device 'four-circle diffractometer'
_diffrn_measurement_device_type 'Xcalibur, Eos'
_diffrn_measurement_method '\w scans'
_diffrn_orient_matrix_type 'CrysAlisPro convention (1999,Acta A55,543-557)'
_diffrn_orient_matrix_UB_11 -0.0352153000
_diffrn_orient_matrix_UB_12 -0.0550653000
_diffrn_orient_matrix_UB_13 -0.0184086000
_diffrn_orient_matrix_UB_21 0.0529562000
_diffrn_orient_matrix_UB_22 -0.0335730000
_diffrn_orient_matrix_UB_23 -0.0149268000
_diffrn_orient_matrix_UB_31 0.0090458000
_diffrn_orient_matrix_UB_32 0.0063517000
_diffrn_orient_matrix_UB_33 0.0603537000
_diffrn_radiation_monochromator graphite
_diffrn_radiation_probe x-ray
_diffrn_radiation_type 'Mo K\a'
_diffrn_radiation_wavelength 0.71073
_diffrn_reflns_av_R_equivalents 0.0685
_diffrn_reflns_av_unetI/netI 0.1233
_diffrn_reflns_Laue_measured_fraction_full 0.989
_diffrn_reflns_Laue_measured_fraction_max 0.989
_diffrn_reflns_limit_h_max 13
_diffrn_reflns_limit_h_min -13
_diffrn_reflns_limit_k_max 14
_diffrn_reflns_limit_k_min -14
_diffrn_reflns_limit_l_max 13
_diffrn_reflns_limit_l_min -14
_diffrn_reflns_number 9066
_diffrn_reflns_point_group_measured_fraction_full 0.989
_diffrn_reflns_point_group_measured_fraction_max 0.989
_diffrn_reflns_theta_full 24.999
_diffrn_reflns_theta_max 24.999
_diffrn_reflns_theta_min 3.172
_diffrn_source 'fine-focus sealed X-ray tube'
_diffrn_source_type 'Enhance (Mo) X-ray Source'
_exptl_absorpt_coefficient_mu 2.326
_exptl_absorpt_correction_T_max 1.00000
_exptl_absorpt_correction_T_min 0.33600
_exptl_absorpt_correction_type multi-scan
_exptl_absorpt_process_details
;
CrysAlisPro 1.171.41.119a (Rigaku Oxford Diffraction, 2021)
Empirical absorption correction using spherical harmonics,
implemented in SCALE3 ABSPACK scaling algorithm.
;
_exptl_crystal_colour 'clear light white'
_exptl_crystal_colour_lustre clear
_exptl_crystal_colour_modifier light
_exptl_crystal_colour_primary white
_exptl_crystal_density_diffrn 1.534
_exptl_crystal_description block
_exptl_crystal_F_000 692
_exptl_crystal_size_max 0.3
_exptl_crystal_size_mid 0.2
_exptl_crystal_size_min 0.1
_refine_diff_density_max 1.052
_refine_diff_density_min -0.878
_refine_diff_density_rms 0.136
_refine_ls_extinction_method none
_refine_ls_goodness_of_fit_ref 0.907
_refine_ls_hydrogen_treatment constr
_refine_ls_matrix_type full
_refine_ls_number_parameters 337
_refine_ls_number_reflns 5192
_refine_ls_number_restraints 0
_refine_ls_restrained_S_all 0.907
_refine_ls_R_factor_all 0.0775
_refine_ls_R_factor_gt 0.0443
_refine_ls_shift/su_max 0.000
_refine_ls_shift/su_mean 0.000
_refine_ls_structure_factor_coef Fsqd
_refine_ls_weighting_details 'w=1/[\s^2^(Fo^2^)+(0.0114P)^2^] where P=(Fo^2^+2Fc^2^)/3'
_refine_ls_weighting_scheme calc
_refine_ls_wR_factor_gt 0.0510
_refine_ls_wR_factor_ref 0.0544
_reflns_Friedel_coverage 0.000
_reflns_number_gt 3721
_reflns_number_total 5192
_reflns_threshold_expression 'I > 2\s(I)'
_cod_data_source_file d2nj03544h2.cif
_cod_data_source_block czw-253_auto
_cod_depositor_comments 'Adding full bibliography for 7062065--7062070.cif.'
_cod_original_cell_volume 1488.97(16)
_cod_database_code 7062069
_shelx_shelxl_version_number 2018/3
_shelx_space_group_comment
;
The symmetry employed for this shelxl refinement is uniquely defined
by the following loop, which should always be used as a source of
symmetry information in preference to the above space-group names.
They are only intended as comments.
;
_shelx_estimated_absorpt_t_max 0.801
_shelx_estimated_absorpt_t_min 0.542
_olex2_refinement_description
;
1. Fixed Uiso
 At 1.2 times of:
  All C(H) groups, All C(H,H) groups
 At 1.5 times of:
  All C(H,H,H) groups, All O(H,H) groups
2.a Secondary CH2 refined with riding coordinates:
 C1(H1A,H1B)
2.b Aromatic/amide H refined with riding coordinates:
 C3(H3), C4(H4), C5(H5), C6(H6), C7(H7), C13(H13), C26(H26), C16(H16), C9(H9),
 C12(H12), C21(H21), C11(H11), C10(H10)
2.c Fitted hexagon refined as free rotating group:
 C2(C3,C4,C5,C6,C7)
2.d X=CH2 refined with riding coordinates:
 O2(H2A,H2B)
2.e Idealised Me refined as rotating group:
 C23(H23A,H23B,H23C), C18(H18A,H18B,H18C), C25(H25A,H25B,H25C), C20(H20A,H20B,
 H20C), C15(H15A,H15B,H15C), C28(H28A,H28B,H28C)
;
_olex2_submission_special_instructions 'No special instructions were received'
_oxdiff_exptl_absorpt_empirical_details
;
Empirical correction (ABSPACK) includes:
- Absorption correction using spherical harmonics
- Frame scaling
;
_oxdiff_exptl_absorpt_empirical_full_max 2.330
_oxdiff_exptl_absorpt_empirical_full_min 0.677

loop_
_space_group_symop_operation_xyz
'x, y, z'
'-x, -y, -z'

loop_
_atom_site_label
_atom_site_type_symbol
_atom_site_fract_x
_atom_site_fract_y
_atom_site_fract_z
_atom_site_U_iso_or_equiv
_atom_site_adp_type
_atom_site_occupancy
_atom_site_site_symmetry_order
_atom_site_calc_flag
_atom_site_refinement_flags_posn
_atom_site_refinement_flags_adp
_atom_site_refinement_flags_occupancy
_atom_site_disorder_assembly
_atom_site_disorder_group
Gd1 Gd 0.82290(3) 0.44662(3) 0.28677(2) 0.02406(9) Uani 1 1 d . . . . .
P1 P 0.56118(13) 0.63591(12) 0.44258(12) 0.0267(4) Uani 1 1 d . . . . .
O3 O 0.6271(3) 0.3655(3) 0.1875(3) 0.0417(10) Uani 1 1 d . . . . .
O1 O 0.6806(3) 0.5883(3) 0.4000(2) 0.0300(9) Uani 1 1 d . . . . .
O6 O 1.0221(3) 0.3739(3) 0.2891(3) 0.0367(10) Uani 1 1 d . . . . .
O7 O 0.9532(3) 0.6287(3) 0.4058(3) 0.0349(9) Uani 1 1 d . . . . .
O2 O 0.8587(3) 0.4601(3) 0.4914(2) 0.0283(9) Uani 1 1 d . . . . .
H2A H 0.874338 0.535863 0.559097 0.042 Uiso 1 1 calc R U . . .
H2B H 0.856660 0.389425 0.501581 0.042 Uiso 1 1 calc R U . . .
O5 O 0.8586(3) 0.3170(3) 0.0841(3) 0.0392(10) Uani 1 1 d . . . . .
O4 O 0.7902(3) 0.2526(3) 0.2807(3) 0.0415(10) Uani 1 1 d . . . . .
O8 O 0.8119(3) 0.5676(3) 0.1848(3) 0.0410(10) Uani 1 1 d . . . . .
C24 C 0.9660(5) 0.7302(5) 0.4045(5) 0.0367(15) Uani 1 1 d . . . . .
C1 C 0.5035(5) 0.5700(3) 0.5338(4) 0.0317(14) Uani 1 1 d . . . . .
H1A H 0.555745 0.597092 0.609362 0.038 Uiso 1 1 calc R U . . .
H1B H 0.423400 0.598607 0.554455 0.038 Uiso 1 1 calc R U . . .
C2 C 0.5762(4) 0.7981(2) 0.5343(3) 0.0275(13) Uani 1 1 d G . . . .
C3 C 0.6690(3) 0.8607(4) 0.5127(3) 0.068(2) Uani 1 1 d G . . . .
H3 H 0.721520 0.818047 0.454493 0.081 Uiso 1 1 calc R U . . .
C4 C 0.6831(4) 0.9872(4) 0.5782(4) 0.085(2) Uani 1 1 d G . . . .
H4 H 0.745168 1.029129 0.563724 0.102 Uiso 1 1 calc R U . . .
C5 C 0.6046(5) 1.0510(2) 0.6652(4) 0.073(2) Uani 1 1 d G . . . .
H5 H 0.614055 1.135645 0.708950 0.088 Uiso 1 1 calc R U . . .
C6 C 0.5119(4) 0.9884(4) 0.6867(3) 0.115(3) Uani 1 1 d G . . . .
H6 H 0.459294 1.031078 0.744946 0.138 Uiso 1 1 calc R U . . .
C7 C 0.4977(3) 0.8619(4) 0.6213(4) 0.088(3) Uani 1 1 d G . . . .
H7 H 0.435645 0.819996 0.635715 0.105 Uiso 1 1 calc R U . . .
C17 C 0.7336(6) 0.1570(5) 0.1998(5) 0.0427(16) Uani 1 1 d . . . . .
C27 C 0.8460(5) 0.6736(5) 0.2065(5) 0.0409(16) Uani 1 1 d . . . . .
C13 C 0.4817(5) 0.6009(4) 0.2104(4) 0.0364(15) Uani 1 1 d . . . . .
H13 H 0.563516 0.600106 0.198622 0.044 Uiso 1 1 calc R U . . .
C8 C 0.4461(5) 0.6110(4) 0.3201(4) 0.0263(13) Uani 1 1 d . . . . .
C26 C 0.9180(5) 0.7554(5) 0.3108(5) 0.0424(16) Uani 1 1 d . . . . .
H26 H 0.935277 0.832825 0.318146 0.051 Uiso 1 1 calc R U . . .
C22 C 1.0683(5) 0.2769(5) 0.2166(5) 0.0376(15) Uani 1 1 d . . . . .
C16 C 0.6334(6) 0.1548(5) 0.1237(5) 0.0467(17) Uani 1 1 d . . . . .
H16 H 0.598613 0.079127 0.066989 0.056 Uiso 1 1 calc R U . . .
C14 C 0.5816(5) 0.2591(6) 0.1270(5) 0.0421(15) Uani 1 1 d . . . . .
C9 C 0.3249(5) 0.6076(5) 0.3344(5) 0.0492(17) Uani 1 1 d . . . . .
H9 H 0.300198 0.612584 0.406821 0.059 Uiso 1 1 calc R U . . .
C12 C 0.3954(6) 0.5919(5) 0.1192(5) 0.0430(16) Uani 1 1 d . . . . .
H12 H 0.419541 0.586706 0.046486 0.052 Uiso 1 1 calc R U . . .
C21 C 1.0211(5) 0.2011(5) 0.0968(5) 0.0447(17) Uani 1 1 d . . . . .
H21 H 1.057929 0.128083 0.054259 0.054 Uiso 1 1 calc R U . . .
C19 C 0.9223(5) 0.2274(5) 0.0365(5) 0.0391(15) Uani 1 1 d . . . . .
C23 C 1.1843(5) 0.2460(5) 0.2644(5) 0.068(2) Uani 1 1 d . . . . .
H23A H 1.247909 0.303551 0.272533 0.102 Uiso 1 1 calc R U . . .
H23B H 1.204319 0.165125 0.208567 0.102 Uiso 1 1 calc R U . . .
H23C H 1.175366 0.249332 0.342777 0.102 Uiso 1 1 calc R U . . .
C18 C 0.7791(5) 0.0369(5) 0.1898(5) 0.0660(19) Uani 1 1 d . . . . .
H18A H 0.860945 0.029167 0.168398 0.099 Uiso 1 1 calc R U . . .
H18B H 0.728664 -0.029543 0.127783 0.099 Uiso 1 1 calc R U . . .
H18C H 0.776395 0.035211 0.266770 0.099 Uiso 1 1 calc R U . . .
C11 C 0.2758(6) 0.5906(5) 0.1341(5) 0.0537(18) Uani 1 1 d . . . . .
H11 H 0.218526 0.585389 0.072107 0.064 Uiso 1 1 calc R U . . .
C25 C 1.0430(6) 0.8285(5) 0.5106(5) 0.074(2) Uani 1 1 d . . . . .
H25A H 1.012694 0.840309 0.585769 0.111 Uiso 1 1 calc R U . . .
H25B H 1.040235 0.903432 0.503814 0.111 Uiso 1 1 calc R U . . .
H25C H 1.125106 0.804428 0.509696 0.111 Uiso 1 1 calc R U . . .
C20 C 0.8836(5) 0.1406(5) -0.0975(4) 0.068(2) Uani 1 1 d . . . . .
H20A H 0.800895 0.111843 -0.105751 0.101 Uiso 1 1 calc R U . . .
H20B H 0.934539 0.072320 -0.124770 0.101 Uiso 1 1 calc R U . . .
H20C H 0.890877 0.182929 -0.146121 0.101 Uiso 1 1 calc R U . . .
C15 C 0.4612(5) 0.2442(5) 0.0519(5) 0.067(2) Uani 1 1 d . . . . .
H15A H 0.415002 0.314470 0.092982 0.101 Uiso 1 1 calc R U . . .
H15B H 0.416956 0.172296 0.042366 0.101 Uiso 1 1 calc R U . . .
H15C H 0.475670 0.236365 -0.027092 0.101 Uiso 1 1 calc R U . . .
C10 C 0.2390(5) 0.5968(5) 0.2404(5) 0.062(2) Uani 1 1 d . . . . .
H10 H 0.156897 0.593866 0.249805 0.074 Uiso 1 1 calc R U . . .
C28 C 0.8066(6) 0.7124(5) 0.1097(5) 0.086(3) Uani 1 1 d . . . . .
H28A H 0.831056 0.654204 0.032515 0.130 Uiso 1 1 calc R U . . .
H28B H 0.843420 0.791420 0.131153 0.130 Uiso 1 1 calc R U . . .
H28C H 0.720038 0.716217 0.103552 0.130 Uiso 1 1 calc R U . . .

loop_
_atom_site_aniso_label
_atom_site_aniso_U_11
_atom_site_aniso_U_22
_atom_site_aniso_U_33
_atom_site_aniso_U_23
_atom_site_aniso_U_13
_atom_site_aniso_U_12
Gd1 0.02416(16) 0.01985(15) 0.02553(14) 0.00822(12) 0.00053(11) 0.00146(11)
P1 0.0304(10) 0.0211(9) 0.0278(8) 0.0103(7) 0.0030(7) 0.0040(7)
O3 0.032(3) 0.024(2) 0.050(2) 0.002(2) -0.007(2) 0.000(2)
O1 0.026(2) 0.030(2) 0.0303(19) 0.0105(18) 0.0043(17) 0.0081(18)
O6 0.029(2) 0.042(3) 0.031(2) 0.009(2) 0.0003(18) 0.009(2)
O7 0.036(3) 0.027(2) 0.042(2) 0.018(2) -0.0054(18) -0.0057(19)
O2 0.038(2) 0.021(2) 0.0260(18) 0.0104(17) 0.0033(17) -0.0035(17)
O5 0.040(3) 0.048(3) 0.026(2) 0.013(2) 0.0046(19) 0.016(2)
O4 0.055(3) 0.023(2) 0.039(2) 0.010(2) -0.008(2) -0.010(2)
O8 0.055(3) 0.034(3) 0.037(2) 0.021(2) -0.007(2) -0.007(2)
C24 0.042(4) 0.025(4) 0.042(4) 0.014(3) 0.005(3) 0.000(3)
C1 0.044(4) 0.024(3) 0.029(3) 0.014(3) -0.001(3) 0.003(3)
C2 0.033(4) 0.019(3) 0.027(3) 0.008(3) -0.001(3) 0.005(3)
C3 0.073(5) 0.032(4) 0.090(5) 0.016(4) 0.034(4) -0.008(4)
C4 0.089(7) 0.042(5) 0.109(6) 0.019(5) 0.026(5) -0.016(4)
C5 0.093(7) 0.030(5) 0.074(5) 0.006(4) -0.011(5) -0.003(4)
C6 0.136(8) 0.026(5) 0.145(7) -0.006(5) 0.078(6) 0.012(5)
C7 0.110(7) 0.032(5) 0.099(5) 0.000(4) 0.068(5) 0.005(4)
C17 0.050(5) 0.026(4) 0.046(4) 0.011(3) -0.001(3) -0.008(3)
C27 0.048(4) 0.034(4) 0.049(4) 0.026(4) 0.005(3) 0.010(3)
C13 0.048(4) 0.034(4) 0.032(3) 0.018(3) 0.006(3) 0.009(3)
C8 0.027(4) 0.023(3) 0.026(3) 0.009(3) 0.006(3) 0.007(3)
C26 0.047(4) 0.023(4) 0.060(4) 0.023(3) -0.007(3) -0.007(3)
C22 0.035(4) 0.040(4) 0.036(3) 0.015(3) 0.006(3) 0.012(3)
C16 0.061(5) 0.024(4) 0.042(4) 0.006(3) -0.014(3) -0.012(3)
C14 0.030(4) 0.044(4) 0.043(4) 0.014(3) -0.009(3) -0.006(3)
C9 0.039(4) 0.078(5) 0.042(4) 0.037(4) 0.004(3) 0.007(4)
C12 0.057(5) 0.050(4) 0.028(3) 0.021(3) 0.011(3) 0.015(4)
C21 0.048(4) 0.046(4) 0.033(3) 0.011(3) 0.009(3) 0.019(3)
C19 0.041(4) 0.042(4) 0.029(3) 0.010(3) 0.012(3) 0.012(3)
C23 0.046(5) 0.077(6) 0.060(4) 0.013(4) -0.002(4) 0.020(4)
C18 0.073(5) 0.028(4) 0.084(5) 0.017(4) -0.015(4) 0.000(4)
C11 0.062(5) 0.057(5) 0.035(4) 0.017(3) -0.012(4) 0.012(4)
C25 0.095(6) 0.049(5) 0.073(4) 0.032(4) -0.037(4) -0.031(4)
C20 0.072(5) 0.069(5) 0.033(3) -0.002(4) 0.004(3) 0.014(4)
C15 0.043(5) 0.056(5) 0.089(5) 0.027(4) -0.027(4) -0.011(4)
C10 0.029(4) 0.100(6) 0.064(4) 0.044(4) -0.004(4) 0.006(4)
C28 0.131(7) 0.060(5) 0.082(5) 0.054(4) -0.045(5) -0.024(5)

loop_
_atom_type_symbol
_atom_type_description
_atom_type_scat_dispersion_real
_atom_type_scat_dispersion_imag
_atom_type_scat_source
C C 0.0033 0.0016 'International Tables Vol C Tables 4.2.6.8 and 6.1.1.4'
H H 0.0000 0.0000 'International Tables Vol C Tables 4.2.6.8 and 6.1.1.4'
Gd Gd -0.1653 3.9035 'International Tables Vol C Tables 4.2.6.8 and 6.1.1.4'
O O 0.0106 0.0060 'International Tables Vol C Tables 4.2.6.8 and 6.1.1.4'
P P 0.1023 0.0942 'International Tables Vol C Tables 4.2.6.8 and 6.1.1.4'

loop_
_geom_angle_atom_site_label_1
_geom_angle_atom_site_label_2
_geom_angle_atom_site_label_3
_geom_angle
_geom_angle_site_symmetry_1
_geom_angle_site_symmetry_3
_geom_angle_publ_flag
O3 Gd1 O1 72.67(11) . . ?
O3 Gd1 O6 137.60(12) . . ?
O3 Gd1 O7 146.63(11) . . ?
O3 Gd1 O2 114.31(11) . . ?
O1 Gd1 O6 146.51(10) . . ?
O1 Gd1 O7 78.69(11) . . ?
O1 Gd1 O2 76.39(9) . . ?
O6 Gd1 O7 75.05(11) . . ?
O6 Gd1 O2 76.66(10) . . ?
O7 Gd1 O2 73.99(10) . . ?
O5 Gd1 O3 76.02(12) . . ?
O5 Gd1 O1 140.42(10) . . ?
O5 Gd1 O6 72.07(11) . . ?
O5 Gd1 O7 119.70(12) . . ?
O5 Gd1 O2 139.92(10) . . ?
O5 Gd1 O4 79.26(11) . . ?
O4 Gd1 O3 71.29(12) . . ?
O4 Gd1 O1 112.01(11) . . ?
O4 Gd1 O6 75.90(12) . . ?
O4 Gd1 O7 137.21(11) . . ?
O4 Gd1 O2 69.19(10) . . ?
O8 Gd1 O3 86.18(12) . . ?
O8 Gd1 O1 80.14(11) . . ?
O8 Gd1 O6 110.51(12) . . ?
O8 Gd1 O7 72.17(11) . . ?
O8 Gd1 O2 141.83(10) . . ?
O8 Gd1 O5 74.16(12) . . ?
O8 Gd1 O4 148.61(11) . . ?
O1 P1 C1 111.9(2) . . ?
O1 P1 C2 109.9(2) . . ?
O1 P1 C8 113.7(2) . . ?
C1 P1 C8 107.8(2) . . ?
C2 P1 C1 107.79(18) . . ?
C2 P1 C8 105.34(19) . . ?
C14 O3 Gd1 133.4(4) . . ?
P1 O1 Gd1 158.6(2) . . ?
C22 O6 Gd1 131.7(3) . . ?
C24 O7 Gd1 134.1(3) . . ?
Gd1 O2 H2A 120.0 . . ?
Gd1 O2 H2B 120.0 . . ?
H2A O2 H2B 120.0 . . ?
C19 O5 Gd1 133.5(3) . . ?
C17 O4 Gd1 130.4(3) . . ?
C27 O8 Gd1 137.1(3) . . ?
O7 C24 C26 124.6(5) . . ?
O7 C24 C25 116.8(5) . . ?
C26 C24 C25 118.6(5) . . ?
P1 C1 H1A 109.3 . . ?
P1 C1 H1B 109.3 . . ?
C1 C1 P1 111.7(4) 2_666 . ?
C1 C1 H1A 109.3 2_666 . ?
C1 C1 H1B 109.3 2_666 . ?
H1A C1 H1B 107.9 . . ?
C3 C2 P1 117.2(3) . . ?
C3 C2 C7 120.0 . . ?
C7 C2 P1 122.8(3) . . ?
C2 C3 H3 120.0 . . ?
C2 C3 C4 120.0 . . ?
C4 C3 H3 120.0 . . ?
C3 C4 H4 120.0 . . ?
C5 C4 C3 120.0 . . ?
C5 C4 H4 120.0 . . ?
C4 C5 H5 120.0 . . ?
C4 C5 C6 120.0 . . ?
C6 C5 H5 120.0 . . ?
C5 C6 H6 120.0 . . ?
C7 C6 C5 120.0 . . ?
C7 C6 H6 120.0 . . ?
C2 C7 H7 120.0 . . ?
C6 C7 C2 120.0 . . ?
C6 C7 H7 120.0 . . ?
O4 C17 C16 125.0(5) . . ?
O4 C17 C18 116.1(5) . . ?
C16 C17 C18 118.9(5) . . ?
O8 C27 C26 125.2(5) . . ?
O8 C27 C28 115.9(5) . . ?
C26 C27 C28 118.9(5) . . ?
C8 C13 H13 120.1 . . ?
C12 C13 H13 120.1 . . ?
C12 C13 C8 119.7(5) . . ?
C13 C8 P1 118.7(4) . . ?
C9 C8 P1 121.8(4) . . ?
C9 C8 C13 119.4(5) . . ?
C24 C26 C27 125.2(5) . . ?
C24 C26 H26 117.4 . . ?
C27 C26 H26 117.4 . . ?
O6 C22 C21 125.0(5) . . ?
O6 C22 C23 116.2(5) . . ?
C21 C22 C23 118.8(5) . . ?
C17 C16 H16 118.0 . . ?
C17 C16 C14 124.0(5) . . ?
C14 C16 H16 118.0 . . ?
O3 C14 C16 124.7(5) . . ?
O3 C14 C15 116.8(5) . . ?
C16 C14 C15 118.4(5) . . ?
C8 C9 H9 120.0 . . ?
C8 C9 C10 120.0(5) . . ?
C10 C9 H9 120.0 . . ?
C13 C12 H12 119.6 . . ?
C11 C12 C13 120.9(5) . . ?
C11 C12 H12 119.6 . . ?
C22 C21 H21 117.8 . . ?
C22 C21 C19 124.4(5) . . ?
C19 C21 H21 117.8 . . ?
O5 C19 C21 125.1(5) . . ?
O5 C19 C20 115.4(5) . . ?
C21 C19 C20 119.5(5) . . ?
C22 C23 H23A 109.5 . . ?
C22 C23 H23B 109.5 . . ?
C22 C23 H23C 109.5 . . ?
H23A C23 H23B 109.5 . . ?
H23A C23 H23C 109.5 . . ?
H23B C23 H23C 109.5 . . ?
C17 C18 H18A 109.5 . . ?
C17 C18 H18B 109.5 . . ?
C17 C18 H18C 109.5 . . ?
H18A C18 H18B 109.5 . . ?
H18A C18 H18C 109.5 . . ?
H18B C18 H18C 109.5 . . ?
C12 C11 H11 120.0 . . ?
C12 C11 C10 120.1(6) . . ?
C10 C11 H11 120.0 . . ?
C24 C25 H25A 109.5 . . ?
C24 C25 H25B 109.5 . . ?
C24 C25 H25C 109.5 . . ?
H25A C25 H25B 109.5 . . ?
H25A C25 H25C 109.5 . . ?
H25B C25 H25C 109.5 . . ?
C19 C20 H20A 109.5 . . ?
C19 C20 H20B 109.5 . . ?
C19 C20 H20C 109.5 . . ?
H20A C20 H20B 109.5 . . ?
H20A C20 H20C 109.5 . . ?
H20B C20 H20C 109.5 . . ?
C14 C15 H15A 109.5 . . ?
C14 C15 H15B 109.5 . . ?
C14 C15 H15C 109.5 . . ?
H15A C15 H15B 109.5 . . ?
H15A C15 H15C 109.5 . . ?
H15B C15 H15C 109.5 . . ?
C9 C10 H10 120.1 . . ?
C11 C10 C9 119.9(6) . . ?
C11 C10 H10 120.1 . . ?
C27 C28 H28A 109.5 . . ?
C27 C28 H28B 109.5 . . ?
C27 C28 H28C 109.5 . . ?
H28A C28 H28B 109.5 . . ?
H28A C28 H28C 109.5 . . ?
H28B C28 H28C 109.5 . . ?

loop_
_geom_bond_atom_site_label_1
_geom_bond_atom_site_label_2
_geom_bond_distance
_geom_bond_site_symmetry_2
_geom_bond_publ_flag
Gd1 O3 2.373(3) . ?
Gd1 O1 2.386(3) . ?
Gd1 O6 2.395(3) . ?
Gd1 O7 2.423(3) . ?
Gd1 O2 2.447(2) . ?
Gd1 O5 2.348(3) . ?
Gd1 O4 2.371(3) . ?
Gd1 O8 2.334(3) . ?
P1 O1 1.492(3) . ?
P1 C1 1.801(4) . ?
P1 C2 1.790(3) . ?
P1 C8 1.805(5) . ?
O3 C14 1.251(6) . ?
O6 C22 1.268(5) . ?
O7 C24 1.259(5) . ?
O2 H2A 0.9300 . ?
O2 H2B 0.9300 . ?
O5 C19 1.248(5) . ?
O4 C17 1.263(6) . ?
O8 C27 1.252(6) . ?
C24 C26 1.389(6) . ?
C24 C25 1.507(6) . ?
C1 C1 1.534(8) 2_666 ?
C1 H1A 0.9700 . ?
C1 H1B 0.9700 . ?
C2 C3 1.3900 . ?
C2 C7 1.3900 . ?
C3 H3 0.9300 . ?
C3 C4 1.3900 . ?
C4 H4 0.9300 . ?
C4 C5 1.3900 . ?
C5 H5 0.9300 . ?
C5 C6 1.3900 . ?
C6 H6 0.9300 . ?
C6 C7 1.3900 . ?
C7 H7 0.9300 . ?
C17 C16 1.385(7) . ?
C17 C18 1.517(7) . ?
C27 C26 1.396(7) . ?
C27 C28 1.505(6) . ?
C13 H13 0.9300 . ?
C13 C8 1.389(6) . ?
C13 C12 1.378(6) . ?
C8 C9 1.373(6) . ?
C26 H26 0.9300 . ?
C22 C21 1.394(6) . ?
C22 C23 1.494(6) . ?
C16 H16 0.9300 . ?
C16 C14 1.393(7) . ?
C14 C15 1.521(6) . ?
C9 H9 0.9300 . ?
C9 C10 1.393(6) . ?
C12 H12 0.9300 . ?
C12 C11 1.356(7) . ?
C21 H21 0.9300 . ?
C21 C19 1.395(6) . ?
C19 C20 1.527(6) . ?
C23 H23A 0.9600 . ?
C23 H23B 0.9600 . ?
C23 H23C 0.9600 . ?
C18 H18A 0.9600 . ?
C18 H18B 0.9600 . ?
C18 H18C 0.9600 . ?
C11 H11 0.9300 . ?
C11 C10 1.372(7) . ?
C25 H25A 0.9600 . ?
C25 H25B 0.9600 . ?
C25 H25C 0.9600 . ?
C20 H20A 0.9600 . ?
C20 H20B 0.9600 . ?
C20 H20C 0.9600 . ?
C15 H15A 0.9600 . ?
C15 H15B 0.9600 . ?
C15 H15C 0.9600 . ?
C10 H10 0.9300 . ?
C28 H28A 0.9600 . ?
C28 H28B 0.9600 . ?
C28 H28C 0.9600 . ?

loop_
_geom_torsion_atom_site_label_1
_geom_torsion_atom_site_label_2
_geom_torsion_atom_site_label_3
_geom_torsion_atom_site_label_4
_geom_torsion
_geom_torsion_site_symmetry_1
_geom_torsion_site_symmetry_2
_geom_torsion_site_symmetry_3
_geom_torsion_site_symmetry_4
_geom_torsion_publ_flag
Gd1 O3 C14 C16 14.4(8) . . . . ?
Gd1 O3 C14 C15 -165.3(3) . . . . ?
Gd1 O6 C22 C21 18.5(8) . . . . ?
Gd1 O6 C22 C23 -163.7(3) . . . . ?
Gd1 O7 C24 C26 -13.4(9) . . . . ?
Gd1 O7 C24 C25 169.1(4) . . . . ?
Gd1 O5 C19 C21 -21.0(9) . . . . ?
Gd1 O5 C19 C20 157.3(4) . . . . ?
Gd1 O4 C17 C16 -31.7(8) . . . . ?
Gd1 O4 C17 C18 150.0(4) . . . . ?
Gd1 O8 C27 C26 5.7(9) . . . . ?
Gd1 O8 C27 C28 -175.5(4) . . . . ?
P1 C2 C3 C4 178.0(2) . . . . ?
P1 C2 C7 C6 -177.9(3) . . . . ?
P1 C8 C9 C10 175.5(4) . . . . ?
O1 P1 C1 C1 -54.8(5) . . . 2_666 ?
O1 P1 C2 C3 26.3(3) . . . . ?
O1 P1 C2 C7 -155.8(2) . . . . ?
O1 P1 C8 C13 -26.5(5) . . . . ?
O1 P1 C8 C9 156.7(4) . . . . ?
O6 C22 C21 C19 6.0(10) . . . . ?
O7 C24 C26 C27 2.0(10) . . . . ?
O4 C17 C16 C14 -0.1(10) . . . . ?
O8 C27 C26 C24 2.2(10) . . . . ?
C1 P1 O1 Gd1 70.8(5) . . . . ?
C1 P1 C2 C3 148.5(2) . . . . ?
C1 P1 C2 C7 -33.6(3) . . . . ?
C1 P1 C8 C13 -151.2(4) . . . . ?
C1 P1 C8 C9 31.9(5) . . . . ?
C2 P1 O1 Gd1 -169.5(4) . . . . ?
C2 P1 C1 C1 -175.7(4) . . . 2_666 ?
C2 P1 C8 C13 93.9(4) . . . . ?
C2 P1 C8 C9 -83.0(5) . . . . ?
C2 C3 C4 C5 0.0 . . . . ?
C3 C2 C7 C6 0.0 . . . . ?
C3 C4 C5 C6 0.0 . . . . ?
C4 C5 C6 C7 0.0 . . . . ?
C5 C6 C7 C2 0.0 . . . . ?
C7 C2 C3 C4 0.0 . . . . ?
C17 C16 C14 O3 9.2(10) . . . . ?
C17 C16 C14 C15 -171.0(5) . . . . ?
C13 C8 C9 C10 -1.4(8) . . . . ?
C13 C12 C11 C10 -0.7(9) . . . . ?
C8 P1 O1 Gd1 -51.7(6) . . . . ?
C8 P1 C1 C1 71.1(5) . . . 2_666 ?
C8 P1 C2 C3 -96.6(3) . . . . ?
C8 P1 C2 C7 81.3(3) . . . . ?
C8 C13 C12 C11 -1.2(8) . . . . ?
C8 C9 C10 C11 -0.5(9) . . . . ?
C22 C21 C19 O5 -5.4(10) . . . . ?
C22 C21 C19 C20 176.4(5) . . . . ?
C12 C13 C8 P1 -174.7(4) . . . . ?
C12 C13 C8 C9 2.3(8) . . . . ?
C12 C11 C10 C9 1.6(9) . . . . ?
C23 C22 C21 C19 -171.8(5) . . . . ?
C18 C17 C16 C14 178.1(5) . . . . ?
C25 C24 C26 C27 179.5(5) . . . . ?
C28 C27 C26 C24 -176.7(5) . . . . ?
